data_7229943
loop_
_publ_author_name
'Nisar, Madiha'
'Sung, Herman H.-Y.'
'Puschmann, Horst'
'Lakerveld, Richard'
'Haynes, Richard K.'
'Williams, Ian D.'

_publ_section_title
;
 11-Azaartemisinin cocrystals with preserved lactam&#x2009;:&#x2009;acid
 heterosynthons
;
_journal_issue 9
_journal_name_full CrystEngComm
_journal_page_first 1205
_journal_paper_doi 10.1039/C7CE01875D
_journal_volume 20
_journal_year 2018
_chemical_absolute_configuration ad
_chemical_formula_moiety 'C15 H23 N O4, C8 H8 O3'
_chemical_formula_sum 'C23 H31 N O7'
_chemical_formula_weight 433.49
_chemical_name_common 11-Aza:D-Man
_space_group_crystal_system orthorhombic
_space_group_IT_number 19
_space_group_name_Hall 'P 2ac 2ab'
_space_group_name_H-M_alt 'P 21 21 21'
_symmetry_space_group_name_Hall 'P 2ac 2ab'
_symmetry_space_group_name_H-M 'P 21 21 21'
_atom_sites_solution_hydrogens mixed
_atom_sites_solution_primary direct
_audit_creation_date 2017-07-17
_audit_creation_method
;
Olex2 1.2
(compiled 2017.03.28 svn.r3405 for OlexSys, GUI svn.r5337)
;
_audit_update_record
;
2017-08-15 deposited with the CCDC.
2018-01-10 downloaded from the CCDC.
;
_cell_angle_alpha 90
_cell_angle_beta 90
_cell_angle_gamma 90
_cell_formula_units_Z 4
_cell_length_a 10.00907(10)
_cell_length_b 10.09992(10)
_cell_length_c 20.9254(2)
_cell_measurement_reflns_used 9723
_cell_measurement_temperature 100.01(10)
_cell_measurement_theta_max 75.5490
_cell_measurement_theta_min 4.2190
_cell_volume 2115.37(4)
_computing_cell_refinement 'CrysAlisPro 1.171.38.46 (Rigaku OD, 2015)'
_computing_data_collection 'CrysAlisPro 1.171.38.46 (Rigaku OD, 2015)'
_computing_data_reduction 'CrysAlisPro 1.171.38.46 (Rigaku OD, 2015)'
_computing_molecular_graphics 'Olex2 (Dolomanov et al., 2009)'
_computing_publication_material 'Olex2 (Dolomanov et al., 2009)'
_computing_structure_refinement 'ShelXL (Sheldrick, 2015)'
_computing_structure_solution 'ShelXS (Sheldrick, 2008)'
_diffrn_ambient_environment N~2~
_diffrn_ambient_temperature 100.01(10)
_diffrn_detector 'CCD plate'
_diffrn_detector_area_resol_mean 10.3577
_diffrn_detector_type Atlas
_diffrn_measured_fraction_theta_full 0.979
_diffrn_measured_fraction_theta_max 0.979
_diffrn_measurement_details
;
List of Runs (angles in degrees, time in seconds):

  # Type    Start    End  Width  t~exp~   \w     \q     \k     \f   Frames
#--------------------------------------------------------------------------
  1  \w     40.00 130.00   1.00    3.00    --  110.57 -45.00-150.00   90
  2  \w     21.00  48.00   1.00    1.00    --   40.57 -99.00   0.00   27
  3  \w     88.00 178.00   1.00    3.00    --  110.57  45.00  30.00   90
  4  \w     93.00 178.00   1.00    3.00    --  110.57  45.00 150.00   85
  5  \w     97.00 178.00   1.00    3.00    --  110.57 125.00 -30.00   81
  6  \w    -94.00  -5.00   1.00    1.00    --  -40.57 125.00-120.00   89
  7  \w   -104.00 -17.00   1.00    1.00    --  -40.57 -37.00  30.00   87
  8  \w    -67.00  36.00   1.00    1.00    --  -40.57  37.00-150.00  103
  9  \w     96.00 178.00   1.00    3.00    --  110.57  82.00 -96.00   82
 10  \w     57.00 144.00   1.00    3.00    --  110.57 -77.00 -60.00   87
 11  \w     32.00  84.00   1.00    3.00    --  110.57-111.00-150.00   52
 12  \w    104.00 147.00   1.00    3.00    --  110.57 111.00-150.00   43
 13  \w     47.00 115.00   1.00    3.00    --  110.57-111.00 -90.00   68
 14  \w     33.00 112.00   1.00    3.00    --  110.57-111.00 120.00   79
;
_diffrn_measurement_device 'kappa diffractometer'
_diffrn_measurement_device_type 'SuperNova, Dual, Cu at zero, Atlas'
_diffrn_measurement_method '\w scans'
_diffrn_orient_matrix_type 'CrysAlisPro convention (1999,Acta A55,543-557)'
_diffrn_orient_matrix_UB_11 -0.0917488000
_diffrn_orient_matrix_UB_12 -0.0045249000
_diffrn_orient_matrix_UB_13 0.0590989000
_diffrn_orient_matrix_UB_21 0.0749120000
_diffrn_orient_matrix_UB_22 -0.1233285000
_diffrn_orient_matrix_UB_23 0.0243883000
_diffrn_orient_matrix_UB_31 0.0983599000
_diffrn_orient_matrix_UB_32 0.0895369000
_diffrn_orient_matrix_UB_33 0.0365218000
_diffrn_radiation_monochromator mirror
_diffrn_radiation_probe x-ray
_diffrn_radiation_type CuK\a
_diffrn_radiation_wavelength 1.54184
_diffrn_reflns_av_R_equivalents 0.0196
_diffrn_reflns_av_unetI/netI 0.0189
_diffrn_reflns_Laue_measured_fraction_full 0.979
_diffrn_reflns_Laue_measured_fraction_max 0.979
_diffrn_reflns_limit_h_max 11
_diffrn_reflns_limit_h_min -11
_diffrn_reflns_limit_k_max 12
_diffrn_reflns_limit_k_min -11
_diffrn_reflns_limit_l_max 24
_diffrn_reflns_limit_l_min -25
_diffrn_reflns_number 12213
_diffrn_reflns_point_group_measured_fraction_full 0.981
_diffrn_reflns_point_group_measured_fraction_max 0.981
_diffrn_reflns_theta_full 66.500
_diffrn_reflns_theta_max 67.500
_diffrn_reflns_theta_min 4.226
_diffrn_source 'micro-focus sealed X-ray tube'
_diffrn_source_current 0.80
_diffrn_source_power 0.040
_diffrn_source_target Cu
_diffrn_source_type 'SuperNova (Cu) X-ray Source'
_diffrn_source_voltage 50
_exptl_absorpt_coefficient_mu 0.830
_exptl_absorpt_correction_T_max 1.00000
_exptl_absorpt_correction_T_min 0.71696
_exptl_absorpt_correction_type multi-scan
_exptl_absorpt_process_details
;
CrysAlisPro 1.171.38.46 (Rigaku Oxford Diffraction, 2015)
Empirical absorption correction using spherical harmonics,
 implemented in SCALE3 ABSPACK scaling algorithm.
;
_exptl_crystal_colour colourless
_exptl_crystal_density_diffrn 1.361
_exptl_crystal_density_method 'not measured'
_exptl_crystal_description block
_exptl_crystal_F_000 928
_exptl_crystal_size_max 0.3
_exptl_crystal_size_mid 0.12
_exptl_crystal_size_min 0.12
_refine_diff_density_max 0.176
_refine_diff_density_min -0.152
_refine_diff_density_rms 0.029
_refine_ls_abs_structure_details
;
 Flack x determined using 1564 quotients [(I+)-(I-)]/[(I+)+(I-)]
 (Parsons, Flack and Wagner, Acta Cryst. B69 (2013) 249-259).
;
_refine_ls_abs_structure_Flack -0.03(4)
_refine_ls_extinction_method none
_refine_ls_goodness_of_fit_ref 1.000
_refine_ls_hydrogen_treatment mixed
_refine_ls_matrix_type full
_refine_ls_number_parameters 292
_refine_ls_number_reflns 3723
_refine_ls_number_restraints 0
_refine_ls_restrained_S_all 1.000
_refine_ls_R_factor_all 0.0231
_refine_ls_R_factor_gt 0.0227
_refine_ls_shift/su_max 0.000
_refine_ls_shift/su_mean 0.000
_refine_ls_structure_factor_coef Fsqd
_refine_ls_weighting_details 'w=1/[\s^2^(Fo^2^)+(0.0360P)^2^+0.2670P] where P=(Fo^2^+2Fc^2^)/3'
_refine_ls_weighting_scheme calc
_refine_ls_wR_factor_gt 0.0573
_refine_ls_wR_factor_ref 0.0576
_reflns_Friedel_coverage 0.746
_reflns_Friedel_fraction_full 0.985
_reflns_Friedel_fraction_max 0.983
_reflns_number_gt 3677
_reflns_number_total 3723
_reflns_threshold_expression 'I > 2\s(I)'
_cod_data_source_file c7ce01875d2.cif
_cod_data_source_block cpd4_madiha27cult
_cod_depositor_comments 'Adding full bibliography for 7229939--7229946.cif.'
_cod_database_code 7229943
_shelx_shelxl_version_number 2014/7
_shelx_space_group_comment
;
The symmetry employed for this shelxl refinement is uniquely defined
by the following loop, which should always be used as a source of
symmetry information in preference to the above space-group names.
They are only intended as comments.
;
_reflns_odcompleteness_completeness 99.96
_reflns_odcompleteness_iscentric 1
_reflns_odcompleteness_theta 68.13
_olex2_refinement_description
;
1. Fixed Uiso
 At 1.2 times of:
  All C(H) groups, All C(H,H) groups, All N(H) groups
 At 1.5 times of:
  All C(H,H,H) groups, All O(H) groups
2.a Ternary CH refined with riding coordinates:
 C2(H2), C6(H6), C9(H9), C11(H11A), C12(H12), C22(H22A)
2.b Secondary CH2 refined with riding coordinates:
 C4(H4A,H4B), C5(H5A,H5B), C7(H7A,H7B), C8(H8A,H8B)
2.c Aromatic/amide H refined with riding coordinates:
 C24(H24), C25(H25), C26(H26), C27(H27), C28(H28)
2.d Idealised Me refined as rotating group:
 C13(H13A,H13B,H13C), C14(H14A,H14B,H14C), C15(H15A,H15B,H15C)
;
_olex2_date_sample_data_collection 2017-05-16
_olex2_submission_special_instructions 'No special instructions were received'
_oxdiff_exptl_absorpt_empirical_details
;
Empirical correction (ABSPACK) includes:
- Absorption correction using spherical harmonics
- Frame scaling
;
_oxdiff_exptl_absorpt_empirical_full_max 1.303
_oxdiff_exptl_absorpt_empirical_full_min 0.712

loop_
_space_group_symop_operation_xyz
'x, y, z'
'-x+1/2, -y, z+1/2'
'x+1/2, -y+1/2, -z'
'-x, y+1/2, -z+1/2'

loop_
_atom_site_label
_atom_site_type_symbol
_atom_site_fract_x
_atom_site_fract_y
_atom_site_fract_z
_atom_site_U_iso_or_equiv
_atom_site_adp_type
_atom_site_occupancy
_atom_site_site_symmetry_order
_atom_site_calc_flag
_atom_site_refinement_flags_posn
O1 O 0.31757(10) 0.69046(11) 0.05058(5) 0.0159(2) Uani 1 1 d .
O2 O 0.17401(11) 0.66120(11) 0.05767(5) 0.0174(2) Uani 1 1 d .
O3 O 0.15908(10) 0.73110(10) 0.16224(5) 0.0153(2) Uani 1 1 d .
O10 O 0.34395(11) 0.33018(10) 0.16316(6) 0.0207(2) Uani 1 1 d .
N11 N 0.28973(12) 0.54268(13) 0.17843(6) 0.0147(3) Uani 1 1 d .
H11 H 0.232(2) 0.516(2) 0.2058(9) 0.018 Uiso 1 1 d R
C1 C 0.38200(14) 0.72254(14) 0.11142(7) 0.0130(3) Uani 1 1 d .
C2 C 0.29300(14) 0.68502(14) 0.16787(7) 0.0135(3) Uani 1 1 d .
H2 H 0.3322 0.7266 0.2070 0.016 Uiso 1 1 calc R
C3 C 0.11811(15) 0.75971(16) 0.09797(7) 0.0170(3) Uani 1 1 d .
C4 C 0.16040(15) 0.89982(16) 0.07844(8) 0.0190(3) Uani 1 1 d .
H4A H 0.0837 0.9603 0.0847 0.023 Uiso 1 1 calc R
H4B H 0.1824 0.8997 0.0323 0.023 Uiso 1 1 calc R
C5 C 0.28050(15) 0.95428(15) 0.11553(8) 0.0178(3) Uani 1 1 d .
H5A H 0.2551 0.9619 0.1611 0.021 Uiso 1 1 calc R
H5B H 0.2996 1.0448 0.0998 0.021 Uiso 1 1 calc R
C6 C 0.50949(15) 0.91304(15) 0.16427(7) 0.0159(3) Uani 1 1 d .
H6 H 0.4649 0.8994 0.2065 0.019 Uiso 1 1 calc R
C7 C 0.63440(16) 0.82650(15) 0.16228(8) 0.0185(3) Uani 1 1 d .
H7A H 0.6835 0.8441 0.1221 0.022 Uiso 1 1 calc R
H7B H 0.6935 0.8509 0.1983 0.022 Uiso 1 1 calc R
C8 C 0.60236(15) 0.67955(15) 0.16627(8) 0.0182(3) Uani 1 1 d .
H8A H 0.5582 0.6601 0.2075 0.022 Uiso 1 1 calc R
H8B H 0.6861 0.6276 0.1642 0.022 Uiso 1 1 calc R
C9 C 0.47696(15) 0.49098(14) 0.10689(8) 0.0164(3) Uani 1 1 d .
H9 H 0.4423 0.4757 0.0627 0.020 Uiso 1 1 calc R
C10 C 0.36623(15) 0.44813(15) 0.15197(7) 0.0159(3) Uani 1 1 d .
C11 C 0.40997(14) 0.87246(14) 0.11128(7) 0.0144(3) Uani 1 1 d .
H11A H 0.4528 0.8941 0.0694 0.017 Uiso 1 1 calc R
C12 C 0.51013(14) 0.63941(14) 0.11104(7) 0.0141(3) Uani 1 1 d .
H12 H 0.5585 0.6624 0.0707 0.017 Uiso 1 1 calc R
C13 C -0.03157(15) 0.73735(17) 0.09542(8) 0.0215(3) Uani 1 1 d .
H13A H -0.0507 0.6431 0.1017 0.032 Uiso 1 1 calc GR
H13B H -0.0658 0.7656 0.0537 0.032 Uiso 1 1 calc GR
H13C H -0.0750 0.7889 0.1292 0.032 Uiso 1 1 calc GR
C14 C 0.54737(16) 1.05892(15) 0.15877(8) 0.0195(3) Uani 1 1 d .
H14A H 0.5836 1.0763 0.1161 0.029 Uiso 1 1 calc GR
H14B H 0.6150 1.0804 0.1910 0.029 Uiso 1 1 calc GR
H14C H 0.4679 1.1138 0.1657 0.029 Uiso 1 1 calc GR
C15 C 0.59988(16) 0.40246(16) 0.11385(9) 0.0224(3) Uani 1 1 d .
H15A H 0.6329 0.4071 0.1579 0.034 Uiso 1 1 calc GR
H15B H 0.6698 0.4327 0.0845 0.034 Uiso 1 1 calc GR
H15C H 0.5758 0.3108 0.1036 0.034 Uiso 1 1 calc GR
O20 O 0.08230(10) 0.45553(11) 0.26313(5) 0.0163(2) Uani 1 1 d .
O21 O -0.12813(11) 0.45893(11) 0.22746(5) 0.0172(2) Uani 1 1 d .
H21 H -0.128(2) 0.532(2) 0.2462(10) 0.026 Uiso 1 1 d R
O22 O 0.12396(11) 0.20465(10) 0.21968(5) 0.0154(2) Uani 1 1 d .
H22 H 0.181(2) 0.244(2) 0.2032(10) 0.023 Uiso 1 1 d R
C21 C -0.01026(14) 0.40268(15) 0.23528(6) 0.0131(3) Uani 1 1 d .
C22 C -0.00169(14) 0.26435(14) 0.20568(7) 0.0140(3) Uani 1 1 d .
H22A H -0.0716 0.2091 0.2270 0.017 Uiso 1 1 calc R
C23 C -0.03421(14) 0.26578(14) 0.13498(7) 0.0148(3) Uani 1 1 d .
C24 C 0.01804(17) 0.36193(16) 0.09428(8) 0.0201(3) Uani 1 1 d .
H24 H 0.0765 0.4278 0.1107 0.024 Uiso 1 1 calc R
C25 C -0.01481(18) 0.36199(16) 0.02994(8) 0.0231(3) Uani 1 1 d .
H25 H 0.0206 0.4283 0.0026 0.028 Uiso 1 1 calc R
C26 C -0.09923(17) 0.26547(18) 0.00530(8) 0.0237(4) Uani 1 1 d .
H26 H -0.1224 0.2662 -0.0387 0.028 Uiso 1 1 calc R
C27 C -0.14954(17) 0.16796(16) 0.04538(8) 0.0219(3) Uani 1 1 d .
H27 H -0.2064 0.1011 0.0286 0.026 Uiso 1 1 calc R
C28 C -0.11684(15) 0.16788(15) 0.10999(8) 0.0177(3) Uani 1 1 d .
H28 H -0.1511 0.1006 0.1372 0.021 Uiso 1 1 calc R

loop_
_atom_site_aniso_label
_atom_site_aniso_U_11
_atom_site_aniso_U_22
_atom_site_aniso_U_33
_atom_site_aniso_U_23
_atom_site_aniso_U_13
_atom_site_aniso_U_12
O1 0.0108(5) 0.0206(5) 0.0165(5) -0.0007(4) 0.0012(4) -0.0014(4)
O2 0.0107(5) 0.0200(5) 0.0213(5) -0.0027(4) -0.0003(4) -0.0016(4)
O3 0.0111(5) 0.0172(5) 0.0176(5) 0.0009(4) 0.0004(4) 0.0026(4)
O10 0.0179(5) 0.0113(5) 0.0330(6) 0.0020(4) 0.0036(5) -0.0003(4)
N11 0.0131(6) 0.0124(6) 0.0186(6) 0.0029(5) 0.0037(5) -0.0003(5)
C1 0.0123(7) 0.0116(7) 0.0151(7) 0.0000(5) -0.0008(6) 0.0002(5)
C2 0.0113(7) 0.0120(7) 0.0174(7) 0.0004(6) -0.0001(6) 0.0012(5)
C3 0.0142(7) 0.0182(8) 0.0188(7) -0.0009(6) -0.0014(6) 0.0038(6)
C4 0.0164(7) 0.0161(7) 0.0244(7) 0.0039(6) -0.0033(6) 0.0054(6)
C5 0.0164(7) 0.0115(6) 0.0256(8) 0.0021(6) 0.0003(6) 0.0013(6)
C6 0.0151(7) 0.0129(6) 0.0197(7) -0.0006(6) 0.0000(6) -0.0007(5)
C7 0.0152(7) 0.0154(7) 0.0249(7) 0.0000(6) -0.0046(6) -0.0006(6)
C8 0.0149(7) 0.0146(7) 0.0252(8) 0.0012(6) -0.0025(6) 0.0018(5)
C9 0.0144(7) 0.0124(7) 0.0223(7) -0.0013(6) 0.0024(6) 0.0008(5)
C10 0.0136(7) 0.0136(7) 0.0206(7) 0.0015(6) -0.0018(6) 0.0002(5)
C11 0.0132(7) 0.0130(7) 0.0169(7) 0.0019(6) 0.0011(5) -0.0001(5)
C12 0.0119(6) 0.0117(7) 0.0186(7) 0.0004(5) 0.0021(6) -0.0001(5)
C13 0.0137(8) 0.0229(8) 0.0278(8) -0.0005(6) -0.0024(6) 0.0020(6)
C14 0.0189(7) 0.0149(7) 0.0248(8) -0.0012(6) 0.0009(6) -0.0025(6)
C15 0.0163(7) 0.0117(7) 0.0391(9) 0.0007(7) 0.0051(6) 0.0020(6)
O20 0.0139(5) 0.0148(5) 0.0200(5) -0.0012(4) -0.0003(4) -0.0014(4)
O21 0.0149(5) 0.0128(5) 0.0238(5) -0.0037(4) -0.0025(4) 0.0030(4)
O22 0.0118(5) 0.0126(5) 0.0219(5) 0.0028(4) 0.0007(4) 0.0007(4)
C21 0.0141(7) 0.0109(6) 0.0142(7) 0.0022(5) 0.0022(5) -0.0008(6)
C22 0.0123(7) 0.0102(6) 0.0196(7) 0.0009(5) 0.0008(6) 0.0011(5)
C23 0.0133(6) 0.0127(7) 0.0185(7) -0.0006(6) 0.0009(5) 0.0038(6)
C24 0.0218(8) 0.0166(7) 0.0218(8) 0.0004(6) 0.0004(6) -0.0002(6)
C25 0.0301(9) 0.0192(7) 0.0199(8) 0.0039(6) 0.0025(6) 0.0035(7)
C26 0.0285(9) 0.0234(9) 0.0192(7) -0.0025(6) -0.0035(6) 0.0090(7)
C27 0.0204(8) 0.0200(8) 0.0252(8) -0.0054(6) -0.0040(7) 0.0024(6)
C28 0.0165(7) 0.0144(7) 0.0222(7) -0.0008(6) 0.0005(6) 0.0007(6)

loop_
_atom_type_symbol
_atom_type_description
_atom_type_scat_dispersion_real
_atom_type_scat_dispersion_imag
_atom_type_scat_source
C C 0.0181 0.0091 'International Tables Vol C Tables 4.2.6.8 and 6.1.1.4'
H H 0.0000 0.0000 'International Tables Vol C Tables 4.2.6.8 and 6.1.1.4'
N N 0.0311 0.0180 'International Tables Vol C Tables 4.2.6.8 and 6.1.1.4'
O O 0.0492 0.0322 'International Tables Vol C Tables 4.2.6.8 and 6.1.1.4'

loop_
_geom_angle_atom_site_label_1
_geom_angle_atom_site_label_2
_geom_angle_atom_site_label_3
_geom_angle
C1 O1 O2 112.72(10)
C3 O2 O1 107.67(10)
C2 O3 C3 114.35(11)
C10 N11 C2 128.83(13)
O1 C1 C2 111.16(11)
O1 C1 C11 107.22(11)
O1 C1 C12 104.06(11)
C2 C1 C11 110.58(12)
C2 C1 C12 110.86(12)
C12 C1 C11 112.73(12)
O3 C2 N11 108.33(12)
O3 C2 C1 113.83(12)
N11 C2 C1 112.07(12)
O2 C3 O3 107.64(11)
O2 C3 C4 112.33(13)
O2 C3 C13 105.32(12)
O3 C3 C4 110.90(12)
O3 C3 C13 106.58(12)
C13 C3 C4 113.65(13)
C3 C4 C5 114.39(13)
C4 C5 C11 115.99(13)
C7 C6 C11 110.89(12)
C14 C6 C7 110.33(12)
C14 C6 C11 111.22(12)
C8 C7 C6 112.63(13)
C7 C8 C12 110.10(12)
C10 C9 C12 113.59(12)
C10 C9 C15 111.21(13)
C15 C9 C12 113.03(13)
O10 C10 N11 120.32(14)
O10 C10 C9 121.65(14)
N11 C10 C9 118.00(13)
C1 C11 C6 112.11(12)
C5 C11 C1 112.00(12)
C5 C11 C6 111.02(12)
C1 C12 C8 110.79(12)
C1 C12 C9 110.71(12)
C8 C12 C9 115.48(13)
O20 C21 O21 123.42(14)
O20 C21 C22 123.45(13)
O21 C21 C22 113.13(12)
O22 C22 C21 110.63(11)
O22 C22 C23 113.23(12)
C23 C22 C21 111.99(12)
C24 C23 C22 121.52(14)
C28 C23 C22 119.21(14)
C28 C23 C24 119.26(14)
C25 C24 C23 120.32(15)
C24 C25 C26 120.30(16)
C27 C26 C25 119.62(15)
C26 C27 C28 120.15(15)
C27 C28 C23 120.32(15)

loop_
_geom_bond_atom_site_label_1
_geom_bond_atom_site_label_2
_geom_bond_distance
O1 O2 1.4744(14)
O1 C1 1.4635(18)
O2 C3 1.4192(19)
O3 C2 1.4238(18)
O3 C3 1.4354(18)
O10 C10 1.234(2)
N11 C2 1.4549(19)
N11 C10 1.343(2)
C1 C2 1.527(2)
C1 C11 1.5399(19)
C1 C12 1.533(2)
C3 C4 1.533(2)
C3 C13 1.516(2)
C4 C5 1.533(2)
C5 C11 1.540(2)
C6 C7 1.526(2)
C6 C11 1.546(2)
C6 C14 1.526(2)
C7 C8 1.521(2)
C8 C12 1.534(2)
C9 C10 1.518(2)
C9 C12 1.538(2)
C9 C15 1.528(2)
O20 C21 1.2177(19)
O21 C21 1.3197(18)
O22 C22 1.4252(17)
C21 C22 1.531(2)
C22 C23 1.515(2)
C23 C24 1.393(2)
C23 C28 1.391(2)
C24 C25 1.386(2)
C25 C26 1.389(3)
C26 C27 1.388(3)
C27 C28 1.391(2)

loop_
_geom_hbond_atom_site_label_D
_geom_hbond_atom_site_label_H
_geom_hbond_atom_site_label_A
_geom_hbond_distance_DH
_geom_hbond_distance_HA
_geom_hbond_distance_DA
_geom_hbond_angle_DHA
_geom_hbond_site_symmetry_A
N11 H11 O20 0.86(2) 2.02(2) 2.8682(17) 174.1(18) .
O21 H21 O22 0.83(2) 1.89(2) 2.7174(16) 174(2) 4
O22 H22 O10 0.77(2) 2.03(2) 2.8025(16) 174(2) .

loop_
_geom_torsion_atom_site_label_1
_geom_torsion_atom_site_label_2
_geom_torsion_atom_site_label_3
_geom_torsion_atom_site_label_4
_geom_torsion
O1 O2 C3 O3 -74.95(13)
O1 O2 C3 C4 47.41(14)
O1 O2 C3 C13 171.62(11)
O1 C1 C2 O3 -48.94(15)
O1 C1 C2 N11 74.42(15)
O1 C1 C11 C5 69.32(15)
O1 C1 C11 C6 -165.11(11)
O1 C1 C12 C8 169.98(11)
O1 C1 C12 C9 -60.56(14)
O2 O1 C1 C2 13.80(15)
O2 O1 C1 C11 -107.17(12)
O2 O1 C1 C12 133.18(11)
O2 C3 C4 C5 -95.88(15)
O3 C3 C4 C5 24.61(18)
C1 O1 O2 C3 45.54(14)
C2 O3 C3 O2 38.86(15)
C2 O3 C3 C4 -84.38(14)
C2 O3 C3 C13 151.44(12)
C2 N11 C10 O10 -175.07(15)
C2 N11 C10 C9 3.2(2)
C2 C1 C11 C5 -52.01(16)
C2 C1 C11 C6 73.56(15)
C2 C1 C12 C8 -70.44(15)
C2 C1 C12 C9 59.02(16)
C3 O3 C2 N11 -103.72(13)
C3 O3 C2 C1 21.66(16)
C3 C4 C5 C11 58.43(18)
C4 C5 C11 C1 -37.79(18)
C4 C5 C11 C6 -163.96(12)
C6 C7 C8 C12 58.46(17)
C7 C6 C11 C1 50.69(16)
C7 C6 C11 C5 176.80(12)
C7 C8 C12 C1 -56.87(16)
C7 C8 C12 C9 176.26(13)
C10 N11 C2 O3 136.64(15)
C10 N11 C2 C1 10.2(2)
C10 C9 C12 C1 -45.64(17)
C10 C9 C12 C8 81.27(16)
C11 C1 C2 O3 70.03(15)
C11 C1 C2 N11 -166.60(12)
C11 C1 C12 C8 54.14(16)
C11 C1 C12 C9 -176.40(12)
C11 C6 C7 C8 -55.18(17)
C12 C1 C2 O3 -164.17(11)
C12 C1 C2 N11 -40.81(16)
C12 C1 C11 C5 -176.75(12)
C12 C1 C11 C6 -51.18(16)
C12 C9 C10 O10 -166.64(14)
C12 C9 C10 N11 15.1(2)
C13 C3 C4 C5 144.66(14)
C14 C6 C7 C8 -178.86(13)
C14 C6 C11 C1 173.86(12)
C14 C6 C11 C5 -60.03(16)
C15 C9 C10 O10 -37.8(2)
C15 C9 C10 N11 143.98(14)
C15 C9 C12 C1 -173.56(13)
C15 C9 C12 C8 -46.66(18)
O20 C21 C22 O22 4.44(19)
O20 C21 C22 C23 -122.90(15)
O21 C21 C22 O22 -175.66(11)
O21 C21 C22 C23 57.00(16)
O22 C22 C23 C24 -81.42(17)
O22 C22 C23 C28 97.79(16)
C21 C22 C23 C24 44.52(19)
C21 C22 C23 C28 -136.27(14)
C22 C23 C24 C25 -179.11(14)
C22 C23 C28 C27 179.20(14)
C23 C24 C25 C26 -0.6(3)
C24 C23 C28 C27 -1.6(2)
C24 C25 C26 C27 -0.7(3)
C25 C26 C27 C28 0.8(2)
C26 C27 C28 C23 0.4(2)
C28 C23 C24 C25 1.7(2)
